data_1528465
loop_
_publ_author_name
'Eriksson, B.'
'Larsson, L.O.'
'Niinisto, L.'
'Valkonen, J.'

_publ_section_title
;
 The crystal and molecular structure of potassium
 diaquapentanitratolanthanate(III)
;
_journal_name_full 'Acta Chemica Scandinavica, Series A: (28,1974-)'
_journal_page_first 567
_journal_page_last 572
_journal_volume 34
_journal_year 1980
_chemical_formula_sum 'H4 K2 La N5 O17'
_chemical_name_systematic 'K2 (La (N O3)5) (H2 O)2'
_space_group_IT_number 43
_symmetry_space_group_name_Hall 'F 2 -2d'
_symmetry_space_group_name_H-M 'F d d 2'
_cell_angle_alpha 90
_cell_angle_beta 90
_cell_angle_gamma 90
_cell_formula_units_Z 8
_cell_length_a 11.336
_cell_length_b 21.621
_cell_length_c 12.355
_cell_volume 3028.157
_citation_journal_id_ASTM ACAPCT
_cod_data_source_file Eriksson_ACAPCT_1980_31.cif
_cod_data_source_block H4K2La1N5O17
_cod_original_formula_sum 'H4 K2 La1 N5 O17'
_cod_database_code 1528465

loop_
_symmetry_equiv_pos_as_xyz
x,y,z
-x,-y,z
-x+1/4,y+1/4,z+1/4
x+3/4,-y+3/4,z+1/4
x,y+1/2,z+1/2
-x,-y+1/2,z+1/2
-x+1/4,y+3/4,z+3/4
x+3/4,-y+5/4,z+3/4
x+1/2,y,z+1/2
-x+1/2,-y,z+1/2
-x+3/4,y+1/4,z+3/4
x+5/4,-y+3/4,z+3/4
x+1/2,y+1/2,z
-x+1/2,-y+1/2,z
-x+3/4,y+3/4,z+1/4
x+5/4,-y+5/4,z+1/4

loop_
_atom_site_label
_atom_site_type_symbol
_atom_site_fract_x
_atom_site_fract_y
_atom_site_fract_z
_atom_site_occupancy
_atom_site_U_iso_or_equiv
_atom_site_attached_hydrogens
O1 O-2 0.1869 0.0484 0.0953 1 0.0 0
La1 La+3 0 0 0 1 0.0 0
N2 N+5 0.0577 0.0753 -0.2063 1 0.0 0
N3 N+5 0 0 0.2595 1 0.0 0
O5 O-2 -0.0468 0.0617 -0.175 1 0.0 0
N1 N+5 0.2627 0.0089 0.0638 1 0.0 0
O4 O-2 0.14 0.0587 -0.1437 1 0.0 0
K1 K+1 0.0581 0.1044 0.4818 1 0.0 0
O7 O-2 0.037 -0.0467 0.2078 1 0.0 0
O2 O-2 0.2226 -0.0406 0.0185 1 0.0 0
O3 O-2 0.3687 0.0171 0.0767 1 0.0 0
O8 O-2 0 0 0.3598 1 0.0 0
O6 O-2 0.0774 0.10251 -0.2923 1 0.0 0
O9 O-2 -0.0127 0.1235 0.0289 1 0.0 2
